data_1502807
loop_
_publ_author_name
'Chen, Wen-Hao'
'Wang, Rui'
'Shi, Yan-Ping'

_publ_section_title
;
 Flavonoids in the poisonous plant Oxytropis falcata.
;
_journal_issue 8
_journal_name_full 'Journal of natural products'
_journal_page_first 1398
_journal_page_last 1403
_journal_paper_doi 10.1021/np100339u
_journal_volume 73
_journal_year 2010
_chemical_absolute_configuration unk
_chemical_formula_sum 'C17 H20 O6'
_chemical_formula_weight 320.33
_chemical_name_systematic
; 
 ? 
;
_space_group_IT_number 145
_symmetry_cell_setting trigonal
_symmetry_space_group_name_Hall 'P 32'
_symmetry_space_group_name_H-M 'P 32'
_atom_sites_solution_hydrogens geom
_atom_sites_solution_primary direct
_atom_sites_solution_secondary difmap
_audit_creation_method SHELXL-97
_cell_angle_alpha 90.00
_cell_angle_beta 90.00
_cell_angle_gamma 120.00
_cell_formula_units_Z 3
_cell_length_a 9.5608(14)
_cell_length_b 9.5608(14)
_cell_length_c 14.687(3)
_cell_measurement_reflns_used 2700
_cell_measurement_temperature 293(2)
_cell_measurement_theta_max 23.84
_cell_measurement_theta_min 2.46
_cell_volume 1162.7(3)
_computing_cell_refinement 'Bruker SMART'
_computing_data_collection 'Bruker SMART'
_computing_data_reduction 'Bruker SAINT'
_computing_molecular_graphics 'Bruker SHELXTL'
_computing_publication_material 'Bruker SHELXTL'
_computing_structure_refinement 'SHELXL-97 (Sheldrick, 1997)'
_computing_structure_solution 'SHELXS-97 (Sheldrick, 1990)'
_diffrn_ambient_temperature 293(2)
_diffrn_measured_fraction_theta_full 0.983
_diffrn_measured_fraction_theta_max 0.983
_diffrn_measurement_device_type 'CCD area detector'
_diffrn_measurement_method 'phi and omega scans'
_diffrn_radiation_monochromator graphite
_diffrn_radiation_source 'fine-focus sealed tube'
_diffrn_radiation_type MoK\a
_diffrn_radiation_wavelength 0.71073
_diffrn_reflns_av_R_equivalents 0.0215
_diffrn_reflns_av_sigmaI/netI 0.0283
_diffrn_reflns_limit_h_max 8
_diffrn_reflns_limit_h_min -12
_diffrn_reflns_limit_k_max 12
_diffrn_reflns_limit_k_min -10
_diffrn_reflns_limit_l_max 18
_diffrn_reflns_limit_l_min -17
_diffrn_reflns_number 7088
_diffrn_reflns_theta_full 28.21
_diffrn_reflns_theta_max 28.21
_diffrn_reflns_theta_min 2.46
_exptl_absorpt_coefficient_mu 0.104
_exptl_absorpt_correction_T_max 0.9815
_exptl_absorpt_correction_T_min 0.9745
_exptl_absorpt_correction_type multi-scan
_exptl_absorpt_process_details SADABS
_exptl_crystal_colour colorless
_exptl_crystal_density_diffrn 1.373
_exptl_crystal_density_method 'not measured'
_exptl_crystal_description block
_exptl_crystal_F_000 510
_exptl_crystal_size_max 0.25
_exptl_crystal_size_mid 0.22
_exptl_crystal_size_min 0.18
_refine_diff_density_max 0.156
_refine_diff_density_min -0.129
_refine_diff_density_rms 0.028
_refine_ls_abs_structure_details 'Flack H D (1983), Acta Cryst. A39, 876-881'
_refine_ls_abs_structure_Flack -0.5(10)
_refine_ls_extinction_coef 0.0074(18)
_refine_ls_extinction_expression Fc^*^=kFc[1+0.001xFc^2^\l^3^/sin(2\q)]^-1/4^
_refine_ls_extinction_method SHELXL
_refine_ls_goodness_of_fit_ref 1.030
_refine_ls_hydrogen_treatment constr
_refine_ls_matrix_type full
_refine_ls_number_parameters 213
_refine_ls_number_reflns 3297
_refine_ls_number_restraints 1
_refine_ls_restrained_S_all 1.030
_refine_ls_R_factor_all 0.0522
_refine_ls_R_factor_gt 0.0378
_refine_ls_shift/su_max 0.000
_refine_ls_shift/su_mean 0.000
_refine_ls_structure_factor_coef Fsqd
_refine_ls_weighting_details 'calc w=1/[\s^2^(Fo^2^)+(0.0326P)^2^+0.1514P] where P=(Fo^2^+2Fc^2^)/3'
_refine_ls_weighting_scheme calc
_refine_ls_wR_factor_gt 0.0768
_refine_ls_wR_factor_ref 0.0849
_reflns_number_gt 2656
_reflns_number_total 3297
_reflns_threshold_expression >2sigma(I)
_cod_data_source_file np100339u_si_002.cif
_cod_data_source_block p32
_cod_depositor_comments
;
The following automatic conversions were performed:

'_symmetry_cell_setting' value 'Trigonal' changed to 'trigonal'
according to /home/saulius/struct/CIF-dictionaries/cif_core.dic
dictionary named 'cif_core.dic' version 2.4.2 from 2011-04-26.

Automatic conversion script
Id: cif_fix_values 1715 2011-07-08 13:25:40Z adriana 
;
_cod_original_sg_symbol_H-M P3(2)
_cod_database_code 1502807

loop_
_symmetry_equiv_pos_as_xyz
'x, y, z'
'-y, x-y, z+2/3'
'-x+y, -x, z+1/3'

loop_
_atom_site_label
_atom_site_type_symbol
_atom_site_fract_x
_atom_site_fract_y
_atom_site_fract_z
_atom_site_U_iso_or_equiv
_atom_site_adp_type
_atom_site_occupancy
_atom_site_symmetry_multiplicity
_atom_site_calc_flag
_atom_site_refinement_flags
C1 C 0.7917(2) 0.3272(3) 0.07384(15) 0.0497(5) Uani 1 1 d .
H1A H 0.7661 0.3778 0.0244 0.060 Uiso 1 1 calc R
H1B H 0.9077 0.3880 0.0831 0.060 Uiso 1 1 calc R
C2 C 0.7088(2) 0.3362(2) 0.15936(13) 0.0402(4) Uani 1 1 d .
H2 H 0.7369 0.2856 0.2087 0.048 Uiso 1 1 calc R
C3 C 0.5279(2) 0.2341(2) 0.14272(13) 0.0402(4) Uani 1 1 d .
H3A H 0.4696 0.2407 0.1951 0.048 Uiso 1 1 calc R
H3B H 0.4983 0.2751 0.0901 0.048 Uiso 1 1 calc R
C4 C 0.3070(2) -0.0415(2) 0.09734(16) 0.0467(5) Uani 1 1 d .
H4A H 0.2875 0.0099 0.0458 0.056 Uiso 1 1 calc R
H4B H 0.2378 -0.0458 0.1468 0.056 Uiso 1 1 calc R
C5 C 0.2626(3) -0.2132(3) 0.07110(16) 0.0535(6) Uani 1 1 d .
H5A H 0.2603 -0.2717 0.1256 0.064 Uiso 1 1 calc R
H5B H 0.1551 -0.2675 0.0449 0.064 Uiso 1 1 calc R
C6 C 0.3781(3) -0.2184(3) 0.00448(17) 0.0576(6) Uani 1 1 d .
C7 C 0.5402(3) -0.0848(3) 0.00133(16) 0.0522(5) Uani 1 1 d .
H7 H 0.6134 -0.0889 -0.0387 0.063 Uiso 1 1 calc R
C8 C 0.5899(2) 0.0465(2) 0.05452(14) 0.0428(4) Uani 1 1 d .
C9 C 0.4822(2) 0.0598(2) 0.12649(13) 0.0387(4) Uani 1 1 d .
C1' C 0.7733(2) 0.5109(2) 0.18428(13) 0.0390(4) Uani 1 1 d .
C2' C 0.9210(2) 0.5936(2) 0.23024(14) 0.0415(4) Uani 1 1 d .
C3' C 0.9866(2) 0.7533(2) 0.25442(14) 0.0441(4) Uani 1 1 d .
C4' C 0.9103(3) 0.8403(2) 0.23049(15) 0.0489(5) Uani 1 1 d .
C5' C 0.7654(3) 0.7611(3) 0.18402(16) 0.0520(5) Uani 1 1 d .
H5' H 0.7122 0.8164 0.1676 0.062 Uiso 1 1 calc R
C6' C 0.6993(2) 0.5996(3) 0.16195(14) 0.0480(5) Uani 1 1 d .
H6' H 0.6014 0.5484 0.1309 0.058 Uiso 1 1 calc R
C7' C 1.1229(3) 0.8446(4) 0.3943(2) 0.0935(10) Uani 1 1 d .
H7'1 H 1.0923 0.9246 0.4056 0.140 Uiso 1 1 calc R
H7'2 H 1.2257 0.8777 0.4220 0.140 Uiso 1 1 calc R
H7'3 H 1.0432 0.7432 0.4197 0.140 Uiso 1 1 calc R
C8' C 0.9013(3) 1.0823(3) 0.2569(2) 0.0739(8) Uani 1 1 d .
H8'1 H 0.8732 1.0931 0.1956 0.111 Uiso 1 1 calc R
H8'2 H 0.9667 1.1874 0.2831 0.111 Uiso 1 1 calc R
H8'3 H 0.8047 1.0227 0.2923 0.111 Uiso 1 1 calc R
O1 O 0.74529(16) 0.16296(18) 0.04772(10) 0.0554(4) Uani 1 1 d .
O2 O 0.3325(2) -0.3366(2) -0.04683(16) 0.0886(7) Uani 1 1 d .
O3 O 0.51446(18) 0.00154(18) 0.20982(9) 0.0539(4) Uani 1 1 d .
H3 H 0.4333 -0.0819 0.2255 0.081 Uiso 1 1 calc R
O4 O 0.99702(17) 0.50881(17) 0.25260(11) 0.0552(4) Uani 1 1 d .
H4 H 1.0901 0.5719 0.2683 0.083 Uiso 1 1 calc R
O5 O 1.13376(16) 0.82742(18) 0.29929(11) 0.0554(4) Uani 1 1 d .
O6 O 0.98863(19) 0.99911(18) 0.25648(14) 0.0662(5) Uani 1 1 d .

loop_
_atom_site_aniso_label
_atom_site_aniso_U_11
_atom_site_aniso_U_22
_atom_site_aniso_U_33
_atom_site_aniso_U_23
_atom_site_aniso_U_13
_atom_site_aniso_U_12
C1 0.0396(10) 0.0471(12) 0.0546(13) 0.0000(9) 0.0088(9) 0.0158(10)
C2 0.0377(10) 0.0437(10) 0.0394(10) 0.0004(8) -0.0015(8) 0.0205(9)
C3 0.0381(10) 0.0445(11) 0.0391(10) -0.0024(8) 0.0031(8) 0.0215(8)
C4 0.0373(10) 0.0481(11) 0.0515(12) -0.0075(9) -0.0008(9) 0.0190(9)
C5 0.0427(11) 0.0457(12) 0.0649(15) -0.0062(10) -0.0085(10) 0.0166(9)
C6 0.0623(14) 0.0520(13) 0.0694(16) -0.0164(11) -0.0144(12) 0.0367(12)
C7 0.0504(12) 0.0553(12) 0.0589(13) -0.0113(10) -0.0001(10) 0.0325(10)
C8 0.0398(10) 0.0475(11) 0.0455(12) 0.0018(9) -0.0006(9) 0.0250(9)
C9 0.0382(10) 0.0447(10) 0.0344(10) -0.0003(8) -0.0023(8) 0.0214(9)
C1' 0.0343(10) 0.0409(10) 0.0396(11) 0.0014(8) 0.0012(8) 0.0172(8)
C2' 0.0363(10) 0.0416(11) 0.0455(11) 0.0061(8) 0.0013(8) 0.0185(8)
C3' 0.0361(10) 0.0442(11) 0.0479(12) 0.0023(9) -0.0005(8) 0.0171(9)
C4' 0.0454(11) 0.0423(11) 0.0570(13) 0.0019(9) 0.0042(10) 0.0205(9)
C5' 0.0494(12) 0.0510(12) 0.0628(14) 0.0004(10) -0.0040(10) 0.0304(10)
C6' 0.0414(11) 0.0504(12) 0.0504(12) -0.0014(10) -0.0082(9) 0.0216(10)
C7' 0.0558(16) 0.111(2) 0.072(2) -0.0184(17) -0.0195(14) 0.0109(15)
C8' 0.0713(16) 0.0483(13) 0.108(2) 0.0008(14) 0.0085(15) 0.0341(13)
O1 0.0405(8) 0.0556(9) 0.0670(10) -0.0098(7) 0.0111(7) 0.0216(7)
O2 0.0716(12) 0.0647(11) 0.1334(19) -0.0485(12) -0.0174(11) 0.0370(10)
O3 0.0551(9) 0.0527(9) 0.0434(8) 0.0093(6) -0.0049(7) 0.0192(7)
O4 0.0413(8) 0.0426(8) 0.0810(11) -0.0016(7) -0.0148(7) 0.0205(7)
O5 0.0382(8) 0.0502(8) 0.0703(11) -0.0056(7) -0.0102(7) 0.0164(7)
O6 0.0561(9) 0.0431(8) 0.1003(14) -0.0079(8) -0.0085(9) 0.0254(8)

loop_
_atom_type_symbol
_atom_type_description
_atom_type_scat_dispersion_real
_atom_type_scat_dispersion_imag
_atom_type_scat_source
C C 0.0033 0.0016 'International Tables Vol C Tables 4.2.6.8 and 6.1.1.4'
H H 0.0000 0.0000 'International Tables Vol C Tables 4.2.6.8 and 6.1.1.4'
O O 0.0106 0.0060 'International Tables Vol C Tables 4.2.6.8 and 6.1.1.4'

loop_
_geom_angle_atom_site_label_1
_geom_angle_atom_site_label_2
_geom_angle_atom_site_label_3
_geom_angle
O1 C1 C2 113.27(16)
O1 C1 H1A 108.9
C2 C1 H1A 108.9
O1 C1 H1B 108.9
C2 C1 H1B 108.9
H1A C1 H1B 107.7
C1' C2 C1 109.21(16)
C1' C2 C3 116.95(16)
C1 C2 C3 106.89(16)
C1' C2 H2 107.8
C1 C2 H2 107.8
C3 C2 H2 107.8
C9 C3 C2 109.92(15)
C9 C3 H3A 109.7
C2 C3 H3A 109.7
C9 C3 H3B 109.7
C2 C3 H3B 109.7
H3A C3 H3B 108.2
C9 C4 C5 112.47(16)
C9 C4 H4A 109.1
C5 C4 H4A 109.1
C9 C4 H4B 109.1
C5 C4 H4B 109.1
H4A C4 H4B 107.8
C6 C5 C4 112.87(18)
C6 C5 H5A 109.0
C4 C5 H5A 109.0
C6 C5 H5B 109.0
C4 C5 H5B 109.0
H5A C5 H5B 107.8
O2 C6 C7 121.5(2)
O2 C6 C5 119.9(2)
C7 C6 C5 118.63(18)
C8 C7 C6 122.1(2)
C8 C7 H7 118.9
C6 C7 H7 118.9
O1 C8 C7 117.26(18)
O1 C8 C9 119.69(17)
C7 C8 C9 122.81(19)
O3 C9 C3 106.97(15)
O3 C9 C4 111.95(16)
C3 C9 C4 111.43(15)
O3 C9 C8 105.83(15)
C3 C9 C8 111.45(16)
C4 C9 C8 109.07(16)
C6' C1' C2' 116.60(17)
C6' C1' C2 124.64(18)
C2' C1' C2 118.72(17)
O4 C2' C3' 120.78(17)
O4 C2' C1' 117.71(17)
C3' C2' C1' 121.48(17)
C2' C3' O5 118.25(18)
C2' C3' C4' 120.78(18)
O5 C3' C4' 120.90(19)
O6 C4' C5' 126.0(2)
O6 C4' C3' 115.52(19)
C5' C4' C3' 118.5(2)
C4' C5' C6' 120.05(19)
C4' C5' H5' 120.0
C6' C5' H5' 120.0
C5' C6' C1' 122.59(19)
C5' C6' H6' 118.7
C1' C6' H6' 118.7
O5 C7' H7'1 109.5
O5 C7' H7'2 109.5
H7'1 C7' H7'2 109.5
O5 C7' H7'3 109.5
H7'1 C7' H7'3 109.5
H7'2 C7' H7'3 109.5
O6 C8' H8'1 109.5
O6 C8' H8'2 109.5
H8'1 C8' H8'2 109.5
O6 C8' H8'3 109.5
H8'1 C8' H8'3 109.5
H8'2 C8' H8'3 109.5
C8 O1 C1 119.33(15)
C9 O3 H3 109.5
C2' O4 H4 109.5
C3' O5 C7' 114.43(19)
C4' O6 C8' 118.43(18)

loop_
_geom_bond_atom_site_label_1
_geom_bond_atom_site_label_2
_geom_bond_distance
C1 O1 1.454(3)
C1 C2 1.510(3)
C1 H1A 0.9700
C1 H1B 0.9700
C2 C1' 1.509(3)
C2 C3 1.522(3)
C2 H2 0.9800
C3 C9 1.515(3)
C3 H3A 0.9700
C3 H3B 0.9700
C4 C9 1.519(3)
C4 C5 1.525(3)
C4 H4A 0.9700
C4 H4B 0.9700
C5 C6 1.494(3)
C5 H5A 0.9700
C5 H5B 0.9700
C6 O2 1.242(3)
C6 C7 1.434(3)
C7 C8 1.347(3)
C7 H7 0.9300
C8 O1 1.343(2)
C8 C9 1.524(3)
C9 O3 1.441(2)
C1' C6' 1.388(3)
C1' C2' 1.400(3)
C2' O4 1.372(2)
C2' C3' 1.376(3)
C3' O5 1.385(2)
C3' C4' 1.398(3)
C4' O6 1.369(3)
C4' C5' 1.382(3)
C5' C6' 1.383(3)
C5' H5' 0.9300
C6' H6' 0.9300
C7' O5 1.415(3)
C7' H7'1 0.9600
C7' H7'2 0.9600
C7' H7'3 0.9600
C8' O6 1.411(3)
C8' H8'1 0.9600
C8' H8'2 0.9600
C8' H8'3 0.9600
O3 H3 0.8200
O4 H4 0.8200

loop_
_geom_torsion_atom_site_label_1
_geom_torsion_atom_site_label_2
_geom_torsion_atom_site_label_3
_geom_torsion_atom_site_label_4
_geom_torsion
O1 C1 C2 C1' 176.10(16)
O1 C1 C2 C3 -56.5(2)
C1' C2 C3 C9 -175.22(17)
C1 C2 C3 C9 62.1(2)
C9 C4 C5 C6 -50.6(3)
C4 C5 C6 O2 -154.5(2)
C4 C5 C6 C7 25.3(3)
O2 C6 C7 C8 177.8(2)
C5 C6 C7 C8 -1.9(3)
C6 C7 C8 O1 178.4(2)
C6 C7 C8 C9 4.1(3)
C2 C3 C9 O3 64.85(19)
C2 C3 C9 C4 -172.49(16)
C2 C3 C9 C8 -50.4(2)
C5 C4 C9 O3 -66.2(2)
C5 C4 C9 C3 174.08(18)
C5 C4 C9 C8 50.6(2)
O1 C8 C9 O3 -82.2(2)
C7 C8 C9 O3 92.0(2)
O1 C8 C9 C3 33.7(2)
C7 C8 C9 C3 -152.05(19)
O1 C8 C9 C4 157.16(17)
C7 C8 C9 C4 -28.6(3)
C1 C2 C1' C6' 96.9(2)
C3 C2 C1' C6' -24.6(3)
C1 C2 C1' C2' -80.6(2)
C3 C2 C1' C2' 157.91(17)
C6' C1' C2' O4 -179.64(17)
C2 C1' C2' O4 -1.9(3)
C6' C1' C2' C3' 2.0(3)
C2 C1' C2' C3' 179.68(18)
O4 C2' C3' O5 2.1(3)
C1' C2' C3' O5 -179.60(19)
O4 C2' C3' C4' 179.08(19)
C1' C2' C3' C4' -2.6(3)
C2' C3' C4' O6 -178.58(18)
O5 C3' C4' O6 -1.6(3)
C2' C3' C4' C5' 1.6(3)
O5 C3' C4' C5' 178.6(2)
O6 C4' C5' C6' -180.0(2)
C3' C4' C5' C6' -0.2(3)
C4' C5' C6' C1' -0.3(3)
C2' C1' C6' C5' -0.5(3)
C2 C1' C6' C5' -178.1(2)
C7 C8 O1 C1 156.37(19)
C9 C8 O1 C1 -29.1(3)
C2 C1 O1 C8 41.2(3)
C2' C3' O5 C7' -102.1(3)
C4' C3' O5 C7' 80.8(3)
C5' C4' O6 C8' 16.4(3)
C3' C4' O6 C8' -163.3(2)

loop_
_cod_related_entry_id
_cod_related_entry_code
_cod_related_entry_database
1 25054444 ChemSpider
